data_4029895
loop_
_publ_author_name
'Liu, Qiang'
'Meng, Jiang'
'Liu, Yang'
'Yang, Chao'
'Xia, Wujiong'

_publ_section_title
;
 Synthesis of Benzobicycloheptanones via the Trap of Photogenerated Ketene
 Methide Intermediate with Olefins.
;
_journal_issue 17
_journal_name_full 'The Journal of organic chemistry'
_journal_page_first 8143
_journal_page_last 8155
_journal_paper_doi 10.1021/jo5013465
_journal_volume 79
_journal_year 2014
_chemical_formula_moiety 'C17 H13 Cl O'
_chemical_formula_sum 'C17 H13 Cl O'
_chemical_formula_weight 268.72
_space_group_crystal_system tetragonal
_space_group_IT_number 86
_space_group_name_Hall '-P 4bc'
_space_group_name_H-M_alt 'P 42/n'
_symmetry_space_group_name_Hall '-P 4bc'
_symmetry_space_group_name_H-M 'P 42/n :2'
_atom_sites_solution_hydrogens geom
_atom_sites_solution_primary direct
_atom_sites_solution_secondary difmap
_audit_creation_date 2012-12-24
_audit_creation_method
;
  Olex2 1.2
  (compiled Dec  5 2012 16:17:34, GUI svn.r4385)
;
_cell_angle_alpha 90.00
_cell_angle_beta 90.00
_cell_angle_gamma 90.00
_cell_formula_units_Z 8
_cell_length_a 19.2843(9)
_cell_length_b 19.2843(9)
_cell_length_c 7.3129(2)
_cell_measurement_reflns_used 6306
_cell_measurement_temperature 293(2)
_cell_measurement_theta_max 71.3930
_cell_measurement_theta_min 4.5750
_cell_volume 2719.55(19)
_computing_cell_refinement
;
CrysAlisPro, Agilent Technologies,
Version 1.171.36.24 (release 03-12-2012 CrysAlis171 .NET)
(compiled Dec  3 2012,18:21:49)
;
_computing_data_collection
;
CrysAlisPro, Agilent Technologies,
Version 1.171.36.24 (release 03-12-2012 CrysAlis171 .NET)
(compiled Dec  3 2012,18:21:49)
;
_computing_data_reduction
;
CrysAlisPro, Agilent Technologies,
Version 1.171.36.24 (release 03-12-2012 CrysAlis171 .NET)
(compiled Dec  3 2012,18:21:49)
;
_computing_molecular_graphics
;
O. V. Dolomanov, L. J. Bourhis, R. J. Gildea, J. A. K. Howard and H. Puschmann,
OLEX2: a complete structure solution, refinement and analysis program.
J. Appl. Cryst. (2009). 42, 339-341.
;
_computing_publication_material
;
O. V. Dolomanov, L. J. Bourhis, R. J. Gildea, J. A. K. Howard and H. Puschmann,
OLEX2: a complete structure solution, refinement and analysis program.
J. Appl. Cryst. (2009). 42, 339-341.
;
_computing_structure_refinement
;
SHELXL, G.M. Sheldrick, Acta Cryst.
(2008). A64, 112-122
;
_computing_structure_solution 'SHELXS-97 (Sheldrick, 1990)'
_diffrn_ambient_temperature 293(2)
_diffrn_detector_area_resol_mean 15.9737
_diffrn_measured_fraction_theta_full 0.99
_diffrn_measured_fraction_theta_max 0.99
_diffrn_measurement_details
;
  1 omega  -21.00   28.00   1.0000    1.0000
omega____ theta____ kappa____ phi______ frames
    -        0.0000   57.0000   60.0000 49

  2 omega   37.00   71.00   1.0000    1.0000
omega____ theta____ kappa____ phi______ frames
    -        0.0000   57.0000   60.0000 34

  3 omega  -69.00  -36.00   1.0000    1.0000
omega____ theta____ kappa____ phi______ frames
    -        0.0000  178.0000  120.0000 33

  4 omega  -77.00  -51.00   1.0000    1.0000
omega____ theta____ kappa____ phi______ frames
    -        0.0000  178.0000  150.0000 26

  5 omega -123.00  -79.00   1.0000    1.0000
omega____ theta____ kappa____ phi______ frames
    -      -55.9497  -99.0000 -150.0000 44

  6 omega  -94.00  -63.00   1.0000    1.0000
omega____ theta____ kappa____ phi______ frames
    -      -55.9497  142.0000    0.0000 31

  7 omega   25.00   51.00   1.0000    1.0000
omega____ theta____ kappa____ phi______ frames
    -       55.9497   77.0000   90.0000 26

  8 omega   23.00   51.00   1.0000    1.0000
omega____ theta____ kappa____ phi______ frames
    -       55.9497   77.0000  120.0000 28

  9 omega   23.00   52.00   1.0000    1.0000
omega____ theta____ kappa____ phi______ frames
    -       55.9497   77.0000   60.0000 29

 10 omega  -87.00  -39.00   1.0000    8.0000
omega____ theta____ kappa____ phi______ frames
    -      -64.5000  -77.0000   90.0000 48

 11 omega  -61.00    6.00   1.0000    8.0000
omega____ theta____ kappa____ phi______ frames
    -      -64.5000   50.0000 -180.0000 67

 12 omega -136.00  -42.00   1.0000    8.0000
omega____ theta____ kappa____ phi______ frames
    -      -64.5000  -77.0000   60.0000 94

 13 omega   75.00  113.00   1.0000    8.0000
omega____ theta____ kappa____ phi______ frames
    -      111.8994   25.0000  150.0000 38

 14 omega   80.00  106.00   1.0000    8.0000
omega____ theta____ kappa____ phi______ frames
    -      111.8994   37.0000  120.0000 26

 15 omega  133.00  166.00   1.0000    8.0000
omega____ theta____ kappa____ phi______ frames
    -      111.8994   63.0000   60.0000 33

 16 omega   52.00   86.00   1.0000    8.0000
omega____ theta____ kappa____ phi______ frames
    -      111.8994 -113.0000 -163.0000 34

 17 omega   79.00  104.00   1.0000    8.0000
omega____ theta____ kappa____ phi______ frames
    -      111.8994   77.0000   60.0000 25

 18 omega   84.00  110.00   1.0000    8.0000
omega____ theta____ kappa____ phi______ frames
    -      111.8994   70.0000   81.3221 26

 19 omega   82.00  116.00   1.0000    8.0000
omega____ theta____ kappa____ phi______ frames
    -      111.8994   37.0000  150.0000 34

 20 omega   79.00  104.00   1.0000    8.0000
omega____ theta____ kappa____ phi______ frames
    -      111.8994   77.0000   90.0000 25

 21 omega  115.00  144.00   1.0000    8.0000
omega____ theta____ kappa____ phi______ frames
    -      111.8994  -77.0000 -150.0000 29

 22 omega   80.00  106.00   1.0000    8.0000
omega____ theta____ kappa____ phi______ frames
    -      111.8994   77.0000  120.0000 26

 23 omega   38.00  114.00   1.0000    8.0000
omega____ theta____ kappa____ phi______ frames
    -      111.8994 -111.0000  -30.0000 76

 24 omega   88.00  114.00   1.0000    8.0000
omega____ theta____ kappa____ phi______ frames
    -      111.8994   63.0000   60.0000 26

 25 omega   86.00  112.00   1.0000    8.0000
omega____ theta____ kappa____ phi______ frames
    -      111.8994   63.0000  120.0000 26

 26 omega   92.00  178.00   1.0000    8.0000
omega____ theta____ kappa____ phi______ frames
    -      111.8994   50.0000   90.0000 86

 27 omega   83.00  178.00   1.0000    8.0000
omega____ theta____ kappa____ phi______ frames
    -      111.8994   74.0000  127.7584 95

 28 omega  139.00  165.00   1.0000    8.0000
omega____ theta____ kappa____ phi______ frames
    -      111.8994   72.0000   98.4154 26

 29 omega   84.00  110.00   1.0000    8.0000
omega____ theta____ kappa____ phi______ frames
    -      111.8994   72.0000   98.4154 26

 30 omega  -72.00   33.00   1.0000    1.0000
omega____ theta____ kappa____ phi______ frames
    -        0.0000  -77.0000  -60.0000 105

 31 omega  -82.00  -34.00   1.0000    1.0000
omega____ theta____ kappa____ phi______ frames
    -        0.0000  178.0000    0.0000 48

 32 omega  -82.00  -34.00   1.0000    1.0000
omega____ theta____ kappa____ phi______ frames
    -        0.0000  178.0000  -90.0000 48

 33 omega -128.00  -83.00   1.0000    1.0000
omega____ theta____ kappa____ phi______ frames
    -      -55.9497 -125.0000  150.0000 45

 34 omega   23.00  128.00   1.0000    1.0000
omega____ theta____ kappa____ phi______ frames
    -       55.9497   77.0000 -150.0000 105
;
_diffrn_measurement_device_type 'SuperNova, Dual, Cu at zero, Eos'
_diffrn_measurement_method '\w scans'
_diffrn_orient_matrix_UB_11 -0.0710741000
_diffrn_orient_matrix_UB_12 0.0361307000
_diffrn_orient_matrix_UB_13 -0.0063460000
_diffrn_orient_matrix_UB_21 -0.0358398000
_diffrn_orient_matrix_UB_22 -0.0693955000
_diffrn_orient_matrix_UB_23 0.0430599000
_diffrn_orient_matrix_UB_31 0.0053159000
_diffrn_orient_matrix_UB_32 0.0155901000
_diffrn_orient_matrix_UB_33 0.2061185000
_diffrn_radiation_monochromator mirror
_diffrn_radiation_type 'Cu K\a'
_diffrn_radiation_wavelength 1.5418
_diffrn_reflns_av_R_equivalents 0.0203
_diffrn_reflns_av_unetI/netI 0.0119
_diffrn_reflns_limit_h_max 20
_diffrn_reflns_limit_h_min -20
_diffrn_reflns_limit_k_max 23
_diffrn_reflns_limit_k_min -15
_diffrn_reflns_limit_l_max 8
_diffrn_reflns_limit_l_min -7
_diffrn_reflns_number 13529
_diffrn_reflns_theta_full 67.05
_diffrn_reflns_theta_max 67.05
_diffrn_reflns_theta_min 3.24
_diffrn_source 'SuperNova (Cu) X-ray Source'
_exptl_absorpt_coefficient_mu 2.377
_exptl_absorpt_correction_T_max 1.00000
_exptl_absorpt_correction_T_min 0.71445
_exptl_absorpt_correction_type multi-scan
_exptl_absorpt_process_details
;
CrysAlisPro, Agilent Technologies,
Version 1.171.36.24 (release 03-12-2012 CrysAlis171 .NET)
(compiled Dec  3 2012,18:21:49)
Empirical absorption correction using spherical harmonics,
 implemented in SCALE3 ABSPACK scaling algorithm.
;
_exptl_crystal_colour
;
;
_exptl_crystal_density_diffrn 1.313
_exptl_crystal_density_method 'not measured'
_exptl_crystal_description
;
;
_exptl_crystal_F_000 1120
_exptl_crystal_size_max 0.2
_exptl_crystal_size_mid 0.2
_exptl_crystal_size_min 0.1
_refine_diff_density_max 0.109
_refine_diff_density_min -0.218
_refine_diff_density_rms 0.033
_refine_ls_extinction_method none
_refine_ls_goodness_of_fit_ref 1.049
_refine_ls_hydrogen_treatment mixed
_refine_ls_matrix_type full
_refine_ls_number_parameters 172
_refine_ls_number_reflns 2434
_refine_ls_number_restraints 0
_refine_ls_restrained_S_all 1.049
_refine_ls_R_factor_all 0.0446
_refine_ls_R_factor_gt 0.0397
_refine_ls_shift/su_max 0.001
_refine_ls_shift/su_mean 0.000
_refine_ls_structure_factor_coef Fsqd
_refine_ls_weighting_details 'calc w=1/[\s^2^(Fo^2^)+(0.0486P)^2^+0.6743P] where P=(Fo^2^+2Fc^2^)/3'
_refine_ls_weighting_scheme calc
_refine_ls_wR_factor_gt 0.1024
_refine_ls_wR_factor_ref 0.1063
_reflns_number_gt 2125
_reflns_number_total 2434
_reflns_threshold_expression >2sigma(I)
_cod_data_source_file jo5013465_si_002.cif
_cod_data_source_block xia_mjiang
_cod_depositor_comments 'Adding full bibliography for 4029895.cif.'
_cod_original_cell_volume 2719.53(19)
_cod_database_code 4029895
_chemical_oxdiff_formula 'Cl1 C1 N1 H1 O1'
_reflns_odcompleteness_completeness 99.92
_reflns_odcompleteness_iscentric 1
_reflns_odcompleteness_theta 66.97
_olex2_refinement_description
;
1. Fixed Uiso
 At 1.2 times of:
  H16 of C16, H14 of C14, H13 of C13, H15 of C15, H17 of C17, {H9A,H9B} of C9,
   H11 of C11, H3 of C3, H10 of C10, H2 of C2, H6 of C6, H8 of C8
2.a Ternary CH refined with riding coordinates:
 C8(H8), C10(H10), C11(H11)
2.b Secondary CH2 refined with riding coordinates:
 C9(H9A,H9B)
2.c Aromatic/amide H refined with riding coordinates:
 C2(H2), C3(H3), C6(H6), C13(H13), C14(H14), C15(H15), C16(H16), C17(H17)
;

loop_
_space_group_symop_id
_space_group_symop_operation_xyz
1 'x, y, z'
2 '-y, x+1/2, z+1/2'
3 '-x+1/2, -y+1/2, z'
4 'y+1/2, -x, z+1/2'
5 '-x, -y, -z'
6 'y, -x-1/2, -z-1/2'
7 'x-1/2, y-1/2, -z'
8 '-y-1/2, x, -z-1/2'

loop_
_atom_site_label
_atom_site_type_symbol
_atom_site_fract_x
_atom_site_fract_y
_atom_site_fract_z
_atom_site_U_iso_or_equiv
_atom_site_adp_type
_atom_site_occupancy
_atom_site_symmetry_multiplicity
_atom_site_calc_flag
_atom_site_refinement_flags
Cl1 Cl 0.43817(3) 0.42455(3) 0.41409(9) 0.0913(2) Uani 1 1 d .
O1 O 0.65436(8) 0.40414(8) -0.30651(18) 0.0809(4) Uani 1 1 d .
C1 C 0.50234(9) 0.41706(8) 0.2483(3) 0.0569(4) Uani 1 1 d .
C2 C 0.48388(9) 0.41527(9) 0.0661(3) 0.0627(5) Uani 1 1 d .
H2 H 0.4375 0.4168 0.0316 0.075 Uiso 1 1 calc R
C3 C 0.53551(9) 0.41126(9) -0.0637(2) 0.0582(4) Uani 1 1 d .
H3 H 0.5241 0.4107 -0.1872 0.070 Uiso 1 1 calc R
C4 C 0.60438(8) 0.40808(7) -0.0106(2) 0.0473(3) Uani 1 1 d .
C5 C 0.62182(8) 0.40846(7) 0.1755(2) 0.0463(4) Uani 1 1 d .
C6 C 0.57026(9) 0.41372(8) 0.3054(2) 0.0522(4) Uani 1 1 d .
H6 H 0.5812 0.4150 0.4293 0.063 Uiso 1 1 calc R
C7 C 0.66221(9) 0.40455(8) -0.1422(2) 0.0565(4) Uani 1 1 d .
C8 C 0.73224(9) 0.39834(10) -0.0542(3) 0.0657(5) Uani 1 1 d .
H8 H 0.7717 0.3939 -0.1378 0.079 Uiso 1 1 calc R
C9 C 0.72738(10) 0.34310(10) 0.0991(3) 0.0748(6) Uani 1 1 d .
H9A H 0.7719 0.3254 0.1397 0.090 Uiso 1 1 calc R
H9B H 0.6952 0.3057 0.0734 0.090 Uiso 1 1 calc R
C10 C 0.69721(8) 0.40127(9) 0.2219(3) 0.0579(4) Uani 1 1 d .
H10 H 0.7089 0.3992 0.3522 0.069 Uiso 1 1 calc R
C11 C 0.74040(8) 0.45246(9) 0.1028(2) 0.0581(4) Uani 1 1 d .
H11 H 0.7886 0.4513 0.1454 0.070 Uiso 1 1 calc R
C12 C 0.71934(8) 0.52675(9) 0.0788(2) 0.0542(4) Uani 1 1 d .
C13 C 0.69208(9) 0.56415(9) 0.2246(3) 0.0610(4) Uani 1 1 d .
H13 H 0.6851 0.5423 0.3364 0.073 Uiso 1 1 calc R
C14 C 0.67529(10) 0.63317(10) 0.2056(3) 0.0712(5) Uani 1 1 d .
H14 H 0.6569 0.6574 0.3043 0.085 Uiso 1 1 calc R
C15 C 0.68545(11) 0.66637(11) 0.0426(3) 0.0778(6) Uani 1 1 d .
H15 H 0.6746 0.7132 0.0306 0.093 Uiso 1 1 calc R
C16 C 0.71166(11) 0.63020(11) -0.1028(3) 0.0797(6) Uani 1 1 d .
H16 H 0.7183 0.6525 -0.2142 0.096 Uiso 1 1 calc R
C17 C 0.72839(10) 0.56081(11) -0.0855(3) 0.0687(5) Uani 1 1 d .
H17 H 0.7459 0.5368 -0.1857 0.082 Uiso 1 1 calc R

loop_
_atom_site_aniso_label
_atom_site_aniso_U_11
_atom_site_aniso_U_22
_atom_site_aniso_U_33
_atom_site_aniso_U_23
_atom_site_aniso_U_13
_atom_site_aniso_U_12
Cl1 0.0716(3) 0.0941(4) 0.1080(5) -0.0146(3) 0.0371(3) -0.0082(3)
O1 0.0900(10) 0.1028(11) 0.0500(8) -0.0186(7) 0.0049(7) -0.0017(8)
C1 0.0534(9) 0.0456(8) 0.0719(12) -0.0035(8) 0.0106(8) -0.0023(6)
C2 0.0438(8) 0.0604(10) 0.0839(13) -0.0068(9) -0.0081(8) -0.0009(7)
C3 0.0572(9) 0.0571(9) 0.0603(10) -0.0084(8) -0.0154(8) -0.0002(7)
C4 0.0490(8) 0.0430(7) 0.0499(9) -0.0070(6) -0.0051(7) 0.0025(6)
C5 0.0488(8) 0.0395(7) 0.0504(9) -0.0005(6) -0.0050(6) 0.0037(6)
C6 0.0612(9) 0.0463(8) 0.0491(9) 0.0016(7) 0.0018(7) 0.0004(7)
C7 0.0635(10) 0.0526(9) 0.0533(10) -0.0149(7) 0.0011(8) 0.0029(7)
C8 0.0517(9) 0.0705(11) 0.0748(12) -0.0208(9) 0.0089(8) 0.0104(8)
C9 0.0602(11) 0.0658(11) 0.0985(16) -0.0094(10) -0.0126(10) 0.0239(9)
C10 0.0521(9) 0.0633(10) 0.0582(10) -0.0006(8) -0.0115(7) 0.0124(7)
C11 0.0391(7) 0.0710(11) 0.0643(11) -0.0133(8) -0.0048(7) 0.0052(7)
C12 0.0375(7) 0.0651(10) 0.0601(10) -0.0111(8) 0.0005(7) -0.0084(7)
C13 0.0572(9) 0.0658(10) 0.0600(10) -0.0124(8) 0.0020(8) -0.0080(8)
C14 0.0663(11) 0.0654(11) 0.0819(14) -0.0223(10) 0.0077(10) -0.0085(9)
C15 0.0743(12) 0.0597(11) 0.0993(17) -0.0036(11) 0.0063(12) -0.0128(9)
C16 0.0776(13) 0.0789(14) 0.0828(15) 0.0106(11) 0.0120(11) -0.0143(11)
C17 0.0601(10) 0.0779(12) 0.0682(12) -0.0082(9) 0.0135(9) -0.0063(9)

loop_
_atom_type_symbol
_atom_type_description
_atom_type_scat_dispersion_real
_atom_type_scat_dispersion_imag
_atom_type_scat_source
C C 0.0181 0.0091 'International Tables Vol C Tables 4.2.6.8 and 6.1.1.4'
H H 0.0000 0.0000 'International Tables Vol C Tables 4.2.6.8 and 6.1.1.4'
Cl Cl 0.3639 0.7018 'International Tables Vol C Tables 4.2.6.8 and 6.1.1.4'
O O 0.0492 0.0322 'International Tables Vol C Tables 4.2.6.8 and 6.1.1.4'

loop_
_geom_angle_atom_site_label_1
_geom_angle_atom_site_label_2
_geom_angle_atom_site_label_3
_geom_angle
C2 C1 Cl1 119.46(14)
C6 C1 Cl1 118.02(14)
C6 C1 C2 122.52(16)
C3 C2 C1 118.70(16)
C2 C3 C4 120.16(16)
C3 C4 C5 120.13(15)
C3 C4 C7 122.98(15)
C5 C4 C7 116.89(14)
C4 C5 C10 116.87(14)
C6 C5 C4 119.76(14)
C6 C5 C10 123.36(15)
C1 C6 C5 118.72(16)
O1 C7 C4 123.59(16)
O1 C7 C8 122.51(17)
C4 C7 C8 113.85(15)
C7 C8 C9 108.11(16)
C7 C8 C11 110.68(13)
C9 C8 C11 86.17(14)
C8 C9 C10 86.81(13)
C5 C10 C9 107.45(14)
C5 C10 C11 109.47(13)
C9 C10 C11 86.22(14)
C10 C11 C8 86.19(14)
C12 C11 C8 121.72(15)
C12 C11 C10 121.74(14)
C13 C12 C11 120.55(16)
C17 C12 C11 121.48(16)
C17 C12 C13 117.93(17)
C14 C13 C12 120.86(19)
C15 C14 C13 120.47(19)
C14 C15 C16 119.5(2)
C15 C16 C17 120.6(2)
C12 C17 C16 120.70(19)

loop_
_geom_bond_atom_site_label_1
_geom_bond_atom_site_label_2
_geom_bond_distance
Cl1 C1 1.7383(17)
O1 C7 1.211(2)
C1 C2 1.380(3)
C1 C6 1.376(2)
C2 C3 1.378(3)
C3 C4 1.385(2)
C4 C5 1.402(2)
C4 C7 1.475(2)
C5 C6 1.379(2)
C5 C10 1.499(2)
C7 C8 1.501(2)
C8 C9 1.550(3)
C8 C11 1.560(2)
C9 C10 1.550(2)
C10 C11 1.558(3)
C11 C12 1.499(2)
C12 C13 1.390(2)
C12 C17 1.381(3)
C13 C14 1.377(3)
C14 C15 1.367(3)
C15 C16 1.369(3)
C16 C17 1.382(3)
